data_2000133
loop_
_publ_author_name
'Matijasic, Alain'
'Gramlich, Volker'
'Patarin, Jo\"el'

_publ_section_title
;
 Further evidence of the efficiency of the fluoride route illustrated
 by the hydrothermal synthesis and crystal structure of the
 hydroxyfluorogallophosphate Mu-20
;
_journal_issue 10
_journal_name_full 'Journal of Materials Chemistry'
_journal_page_first 2553
_journal_paper_doi 10.1039/b102263f
_journal_volume 11
_journal_year 2001
_chemical_formula_sum 'C2 H16 F3 Ga3 N2 O12 P2'
_chemical_formula_weight 588.27
_chemical_name_systematic
;
?
;
_space_group_IT_number 138
_symmetry_cell_setting tetragonal
_symmetry_space_group_name_Hall '-P 4ac 2ac'
_symmetry_space_group_name_H-M 'P 42/n c m :2'
_atom_sites_solution_hydrogens geom
_atom_sites_solution_primary direct
_atom_sites_solution_secondary difmap
_audit_creation_method SHELXL
_cell_angle_alpha 90.00
_cell_angle_beta 90.00
_cell_angle_gamma 90.00
_cell_formula_units_Z 4
_cell_length_a 10.043(7)
_cell_length_b 10.043(7)
_cell_length_c 13.828(10)
_cell_measurement_reflns_used 16
_cell_measurement_temperature 293(2)
_cell_measurement_theta_max 25
_cell_measurement_theta_min 20
_cell_volume 1394.7(17)
_computing_cell_refinement 'STOE DIF4'
_computing_data_collection 'PICKER STOE DIF4'
_computing_data_reduction 'STOE REDU4'
_computing_molecular_graphics SHELXLTL-Plus
_computing_publication_material SHELXL-93
_computing_structure_refinement 'SHELXL-93 (Sheldrick, 1993)'
_computing_structure_solution 'SHELXS-86 (Sheldrick, 1990)'
_diffrn_ambient_temperature 293(2)
_diffrn_measurement_device 'PICKER 4-circle Stoe upgrade'
_diffrn_measurement_method ' \w scans'
_diffrn_radiation_monochromator graphite
_diffrn_radiation_source 'fine-focus sealed tube'
_diffrn_radiation_type CuK\a
_diffrn_radiation_wavelength 1.54178
_diffrn_reflns_av_R_equivalents 0.0372
_diffrn_reflns_av_sigmaI/netI 0.0235
_diffrn_reflns_limit_h_max 9
_diffrn_reflns_limit_h_min 0
_diffrn_reflns_limit_k_max 9
_diffrn_reflns_limit_k_min 0
_diffrn_reflns_limit_l_max 13
_diffrn_reflns_limit_l_min 0
_diffrn_reflns_number 665
_diffrn_reflns_theta_max 49.84
_diffrn_reflns_theta_min 6.23
_diffrn_standards_decay_% 0
_diffrn_standards_interval_count 120
_diffrn_standards_number 1
_exptl_absorpt_coefficient_mu 10.040
_exptl_absorpt_correction_type none
_exptl_crystal_colour colourless
_exptl_crystal_density_diffrn 2.802
_exptl_crystal_description prism
_exptl_crystal_F_000 1152
_exptl_crystal_size_max 0.1
_exptl_crystal_size_mid 0.05
_exptl_crystal_size_min 0.05
_refine_diff_density_max 0.378
_refine_diff_density_min -0.478
_refine_diff_density_rms 0.108
_refine_ls_extinction_method none
_refine_ls_goodness_of_fit_all 1.259
_refine_ls_goodness_of_fit_obs 1.296
_refine_ls_matrix_type full
_refine_ls_number_parameters 75
_refine_ls_number_reflns 396
_refine_ls_number_restraints 30
_refine_ls_restrained_S_all 1.266
_refine_ls_restrained_S_obs 1.299
_refine_ls_R_factor_all 0.0354
_refine_ls_R_factor_obs 0.0322
_refine_ls_shift/esd_max 0.000
_refine_ls_shift/esd_mean 0.000
_refine_ls_structure_factor_coef Fsqd
_refine_ls_weighting_details 'w==1/[\s^2^(Fo^2^)+(0.0523P)^2^+3.3466P] where P==(Fo^2^+2Fc^2^)/3'
_refine_ls_weighting_scheme calc
_refine_ls_wR_factor_all 0.0938
_refine_ls_wR_factor_obs 0.0916
_reflns_number_observed 364
_reflns_number_total 396
_reflns_observed_criterion >2sigma(I)
_cod_data_source_file b102263f.txt
_cod_data_source_block ama436
_cod_depositor_comments
;
The following automatic conversions were performed:
'_symmetry_cell_setting' value 'Tetragonal' changed to 'tetragonal'
according to '/home/saulius/struct/CIF-dictionaries/cif_core.dic'
dictionary named 'cif_core.dic' version 2.4.1 from 2010-06-29.

Automatic conversion script
Id: cif_fix_enum 1527 2010-12-29 10:47:43Z saulius 

The following automatic conversions were performed:

'_refine_ls_weighting_scheme' value 'calc
w==1/[\s^2^(Fo^2^)+(0.0523P)^2^+3.3466P] where P==(Fo^2^+2Fc^2^)/3'
was changed to 'calc'. New tag '_refine_ls_weighting_details' was
created. The value of the new tag was set to
'w==1/[\s^2^(Fo^2^)+(0.0523P)^2^+3.3466P] where P==(Fo^2^+2Fc^2^)/3'.

Automatic conversion script
Id: cif_fix_values 3143 2015-03-26 13:38:13Z robertas 
;
_cod_original_sg_symbol_H-M P4(2)/ncm
_cod_database_code 2000133

loop_
_symmetry_equiv_pos_as_xyz
'x, y, z'
'-x+1/2, -y+1/2, z'
'-y+1/2, x, z+1/2'
'y, -x+1/2, z+1/2'
'-x, y+1/2, -z+1/2'
'x+1/2, -y, -z+1/2'
'y+1/2, x+1/2, -z'
'-y, -x, -z'
'-x, -y, -z'
'x-1/2, y-1/2, -z'
'y-1/2, -x, -z-1/2'
'-y, x-1/2, -z-1/2'
'x, -y-1/2, z-1/2'
'-x-1/2, y, z-1/2'
'-y-1/2, -x-1/2, z'
'y, x, z'

loop_
_atom_site_aniso_label
_atom_site_aniso_U_11
_atom_site_aniso_U_22
_atom_site_aniso_U_33
_atom_site_aniso_U_23
_atom_site_aniso_U_13
_atom_site_aniso_U_12
Ga1 0.0248(8) 0.0248(8) 0.0072(9) -0.0002(6) -0.0002(6) -0.0097(8)
Ga2 0.0168(6) 0.0168(6) 0.0084(8) -0.0006(4) -0.0006(4) -0.0018(5)
P 0.0168(9) 0.0168(9) 0.0072(14) 0.0005(8) 0.0005(8) -0.0028(11)
F2 0.020(3) 0.020(3) 0.007(4) 0.000 0.000 -0.001(3)
O1 0.022(2) 0.022(2) 0.010(3) 0.001(2) 0.001(2) -0.007(2)
O2 0.019(2) 0.019(2) 0.008(2) 0.000(2) 0.000(2) -0.004(2)
O3 0.020(2) 0.022(2) 0.018(2) 0.007(2) -0.003(2) 0.000(2)
F1O 0.023(2) 0.022(2) 0.013(2) 0.000(2) 0.000(2) 0.001(2)
O1F 0.023(2) 0.022(2) 0.013(2) 0.000(2) 0.000(2) 0.001(2)
N1 0.044(4) 0.044(4) 0.030(5) -0.002(4) 0.002(4) -0.001(5)
C1 0.026(10) 0.028(10) 0.108(13) 0.001(12) -0.021(11) 0.001(8)
O1W 0.070(7) 0.069(8) 0.088(6) 0.012(5) 0.004(6) 0.001(6)

loop_
_atom_site_label
_atom_site_type_symbol
_atom_site_fract_x
_atom_site_fract_y
_atom_site_fract_z
_atom_site_U_iso_or_equiv
_atom_site_thermal_displace_type
_atom_site_occupancy
_atom_site_calc_flag
_atom_site_refinement_flags
_atom_site_disorder_group
Ga1 Ga 0.0000 0.0000 0.0000 0.0190(6) Uani 1 d S .
Ga2 Ga -0.12360(8) -0.12360(8) -0.17792(7) 0.0140(5) Uani 1 d S .
P P 0.0976(2) 0.0976(2) -0.2083(2) 0.0136(7) Uani 1 d S .
F2 F -0.2500 -0.2500 -0.1128(5) 0.015(2) Uani 1 d S .
O1 O 0.0999(4) 0.0999(4) -0.0957(4) 0.018(2) Uani 1 d SU .
O2 O -0.0033(4) -0.0033(4) -0.2445(4) 0.0155(15) Uani 1 d SU .
O3 O -0.2634(5) -0.0601(4) -0.2570(3) 0.0200(12) Uani 1 d U .
F1O F 0.1636(4) -0.0107(4) 0.0761(3) 0.0195(11) Uani 0.50 d P .
O1F O 0.1636(4) -0.0107(4) 0.0761(3) 0.0195(11) Uani 0.50 d PU .
N1 N 0.3817(7) 0.1183(7) -0.0535(7) 0.039(3) Uani 1 d S .
H1A H 0.2922(7) 0.1193(7) -0.0551(7) 0.051 Uiso 0.50 d PR .
H1B H 0.4098(7) 0.1937(7) -0.0224(7) 0.051 Uiso 0.50 d PR .
H1C H 0.4137(7) 0.1203(7) -0.1143(7) 0.051 Uiso 0.50 d PR .
C1 C 0.4305(13) 0.0033(15) -0.0035(17) 0.054(6) Uani 0.50 d P .
H1D H 0.3992(13) -0.0751(15) -0.0362(17) 0.071 Uiso 0.50 d PR .
H1E H 0.3952(13) 0.0025(15) 0.0610(17) 0.071 Uiso 0.50 d PR .
O1W O 0.2646(15) -0.2079(12) -0.1421(8) 0.076(5) Uani 0.50 d PU .
H1 H 0.2500(15) -0.2500(12) -0.1755(8) 0.050 Uiso 1 d SR .
H2 H 0.2968(15) -0.1407(12) -0.1529(8) 0.050 Uiso 1 d R .

loop_
_atom_type_symbol
_atom_type_description
_atom_type_scat_dispersion_real
_atom_type_scat_dispersion_imag
_atom_type_scat_source
C C 0.0181 0.0091 'International Tables Vol C Tables 4.2.6.8 and 6.1.1.4'
H H 0.0000 0.0000 'International Tables Vol C Tables 4.2.6.8 and 6.1.1.4'
N N 0.0311 0.0180 'International Tables Vol C Tables 4.2.6.8 and 6.1.1.4'
O O 0.0492 0.0322 'International Tables Vol C Tables 4.2.6.8 and 6.1.1.4'
P P 0.2955 0.4335 'International Tables Vol C Tables 4.2.6.8 and 6.1.1.4'
Ga Ga -1.2846 0.7763 'International Tables Vol C Tables 4.2.6.8 and 6.1.1.4'
F F 0.0727 0.0534 'International Tables Vol C Tables 4.2.6.8 and 6.1.1.4'

loop_
_geom_angle_atom_site_label_1
_geom_angle_atom_site_label_2
_geom_angle_atom_site_label_3
_geom_angle
_geom_angle_site_symmetry_1
_geom_angle_site_symmetry_3
_geom_angle_publ_flag
O1 Ga1 O1 180.0 9 . ?
O1 Ga1 O1F 87.7(2) 9 8 ?
O1 Ga1 O1F 92.3(2) . 8 ?
O1 Ga1 F1O 87.7(2) 9 8 ?
O1 Ga1 F1O 92.3(2) . 8 ?
O1F Ga1 F1O 0.0(3) 8 8 ?
O1 Ga1 O1F 87.7(2) 9 9 ?
O1 Ga1 O1F 92.3(2) . 9 ?
O1F Ga1 O1F 78.6(2) 8 9 ?
F1O Ga1 O1F 78.6(2) 8 9 ?
O1 Ga1 F1O 87.7(2) 9 9 ?
O1 Ga1 F1O 92.3(2) . 9 ?
O1F Ga1 F1O 78.6(2) 8 9 ?
F1O Ga1 F1O 78.6(2) 8 9 ?
O1F Ga1 F1O 0.0(3) 9 9 ?
O1 Ga1 O1F 92.3(2) 9 16 ?
O1 Ga1 O1F 87.7(2) . 16 ?
O1F Ga1 O1F 180.0 8 16 ?
F1O Ga1 O1F 180.0 8 16 ?
O1F Ga1 O1F 101.4(2) 9 16 ?
F1O Ga1 O1F 101.4(2) 9 16 ?
O1 Ga1 F1O 92.3(2) 9 16 ?
O1 Ga1 F1O 87.7(2) . 16 ?
O1F Ga1 F1O 180.0 8 16 ?
F1O Ga1 F1O 180.0 8 16 ?
O1F Ga1 F1O 101.4(2) 9 16 ?
F1O Ga1 F1O 101.4(2) 9 16 ?
O1F Ga1 F1O 0.0(3) 16 16 ?
O1 Ga1 F1O 92.3(2) 9 . ?
O1 Ga1 F1O 87.7(2) . . ?
O1F Ga1 F1O 101.4(2) 8 . ?
F1O Ga1 F1O 101.4(2) 8 . ?
O1F Ga1 F1O 180.0 9 . ?
F1O Ga1 F1O 180.0 9 . ?
O1F Ga1 F1O 78.6(2) 16 . ?
F1O Ga1 F1O 78.6(2) 16 . ?
O1 Ga1 O1F 92.3(2) 9 . ?
O1 Ga1 O1F 87.7(2) . . ?
O1F Ga1 O1F 101.4(2) 8 . ?
F1O Ga1 O1F 101.4(2) 8 . ?
O1F Ga1 O1F 180.0 9 . ?
F1O Ga1 O1F 180.0 9 . ?
O1F Ga1 O1F 78.6(2) 16 . ?
F1O Ga1 O1F 78.6(2) 16 . ?
F1O Ga1 O1F 0.0(3) . . ?
O3 Ga2 O3 99.6(3) 16 . ?
O3 Ga2 O2 88.7(2) 16 . ?
O3 Ga2 O2 88.7(2) . . ?
O3 Ga2 O1F 91.8(2) 16 8 ?
O3 Ga2 O1F 168.6(2) . 8 ?
O2 Ga2 O1F 92.3(2) . 8 ?
O3 Ga2 F1O 91.8(2) 16 8 ?
O3 Ga2 F1O 168.6(2) . 8 ?
O2 Ga2 F1O 92.3(2) . 8 ?
O1F Ga2 F1O 0.0(3) 8 8 ?
O3 Ga2 O1F 168.6(2) 16 9 ?
O3 Ga2 O1F 91.8(2) . 9 ?
O2 Ga2 O1F 92.3(2) . 9 ?
O1F Ga2 O1F 76.9(2) 8 9 ?
F1O Ga2 O1F 76.9(2) 8 9 ?
O3 Ga2 F1O 168.6(2) 16 9 ?
O3 Ga2 F1O 91.8(2) . 9 ?
O2 Ga2 F1O 92.3(2) . 9 ?
O1F Ga2 F1O 76.9(2) 8 9 ?
F1O Ga2 F1O 76.9(2) 8 9 ?
O1F Ga2 F1O 0.0(3) 9 9 ?
O3 Ga2 F2 90.2(2) 16 . ?
O3 Ga2 F2 90.2(2) . . ?
O2 Ga2 F2 178.3(2) . . ?
O1F Ga2 F2 89.1(2) 8 . ?
F1O Ga2 F2 89.1(2) 8 . ?
O1F Ga2 F2 89.1(2) 9 . ?
F1O Ga2 F2 89.1(2) 9 . ?
O2 P O3 110.1(2) . 6_554 ?
O2 P O3 110.1(2) . 12_565 ?
O3 P O3 110.7(4) 6_554 12_565 ?
O2 P O1 110.4(4) . . ?
O3 P O1 107.8(2) 6_554 . ?
O3 P O1 107.8(2) 12_565 . ?
Ga2 F2 Ga2 126.8(3) 2_445 . ?
P O1 Ga1 131.8(4) . . ?
P O2 Ga2 132.4(4) . . ?
P O3 Ga2 141.2(3) 11 . ?
Ga1 F1O Ga2 100.0(2) . 9 ?
Ga1 O1F Ga2 100.0(2) . 9 ?
C1 N1 C1 38.4(11) . 15_665 ?
C1 C1 C1 90.000(6) 15_665 7_545 ?
C1 C1 C1 47.9(12) 15_665 9_655 ?
C1 C1 C1 42.1(12) 7_545 9_655 ?
C1 C1 N1 70.8(5) 15_665 . ?
C1 C1 N1 148.6(28) 7_545 . ?
C1 C1 N1 114.4(18) 9_655 . ?

loop_
_geom_bond_atom_site_label_1
_geom_bond_atom_site_label_2
_geom_bond_distance
_geom_bond_site_symmetry_2
_geom_bond_publ_flag
Ga1 O1 1.939(6) 9 ?
Ga1 O1 1.939(6) . ?
Ga1 O1F 1.954(4) 8 ?
Ga1 F1O 1.954(4) 8 ?
Ga1 O1F 1.954(4) 9 ?
Ga1 F1O 1.954(4) 9 ?
Ga1 O1F 1.954(4) 16 ?
Ga1 F1O 1.954(4) 16 ?
Ga1 F1O 1.954(4) . ?
Ga1 O1F 1.954(4) . ?
Ga2 O3 1.890(4) 16 ?
Ga2 O3 1.890(4) . ?
Ga2 O2 1.940(6) . ?
Ga2 O1F 1.991(4) 8 ?
Ga2 F1O 1.991(4) 8 ?
Ga2 O1F 1.991(4) 9 ?
Ga2 F1O 1.991(4) 9 ?
Ga2 F2 2.008(3) . ?
P O2 1.519(7) . ?
P O3 1.524(5) 6_554 ?
P O3 1.524(5) 12_565 ?
P O1 1.558(6) . ?
F2 Ga2 2.008(3) 2_445 ?
O3 P 1.524(5) 11 ?
F1O Ga2 1.991(4) 9 ?
O1F Ga2 1.991(4) 9 ?
N1 C1 1.43(2) . ?
N1 C1 1.43(2) 15_665 ?
C1 C1 0.94(3) 15_665 ?
C1 C1 1.04(3) 7_545 ?
C1 C1 1.40(3) 9_655 ?
O1W O1W 0.90(2) 2_545 ?
